data_1576968
loop_
_publ_author_name
'Nambu, Ryoga'
'Kikuchi, Jun'
'Matsumoto, Arimasa'
'Yoshikai, Naohiko'

_publ_section_title
;
 Carbon-iodine atropisomerism on triazole and triazolium frameworks: a
 breathing axle with divergent adaptivity.
;
_journal_issue 12
_journal_name_full 'Chemical science'
_journal_page_first 6109
_journal_page_last 6115
_journal_paper_doi 10.1039/d5sc09936f
_journal_volume 17
_journal_year 2026
_chemical_formula_moiety '2(C31 H34 F6 I N3 O), C H2 Cl2'
_chemical_formula_sum 'C63 H70 Cl2 F12 I2 N6 O2'
_chemical_formula_weight 1495.95
_space_group_crystal_system triclinic
_space_group_IT_number 2
_space_group_name_Hall '-P 1'
_space_group_name_H-M_alt 'P -1'
_atom_sites_solution_hydrogens geom
_atom_sites_solution_primary direct
_atom_sites_solution_secondary difmap
_audit_block_doi 10.5517/ccdc.csd.cc2q3mcv
_audit_creation_method SHELXL-2019/3
_audit_update_record
;
2025-11-26 deposited with the CCDC.	2026-01-27 downloaded from the CCDC.
;
_cell_angle_alpha 63.4079(12)
_cell_angle_beta 75.5952(10)
_cell_angle_gamma 76.6091(11)
_cell_formula_units_Z 2
_cell_length_a 13.07355(16)
_cell_length_b 16.1140(2)
_cell_length_c 16.95238(19)
_cell_measurement_reflns_used 68395
_cell_measurement_temperature 153
_cell_measurement_theta_max 36.3650
_cell_measurement_theta_min 2.0770
_cell_volume 3063.18(7)
_computing_cell_refinement 'CrysAlisPro 1.171.39.46 (Rigaku OD, 2018)'
_computing_data_collection 'CrystalClear-SM 1.3.6 SP3 r6 (Rigaku 2006)'
_computing_data_reduction 'CrysAlisPro 1.171.39.46 (Rigaku OD, 2018)'
_computing_molecular_graphics 'shelXle (C.B. Huebschle, rev 1416)'
_computing_publication_material 'enCIFer 2020.3.0 (Allen et al., 2004)'
_computing_structure_refinement 'SHELXL-2019/3 (Sheldrick, 2019)'
_computing_structure_solution 'SHELXS-2018/3 (Sheldrick, 2018)'
_diffrn_ambient_temperature 153(2)
_diffrn_detector_area_resol_mean 10
_diffrn_measured_fraction_theta_full 0.999
_diffrn_measured_fraction_theta_max 0.945
_diffrn_measurement_device_type 'Rigaku Saturn'
_diffrn_measurement_method '\w scans'
_diffrn_radiation_type MoK\a
_diffrn_radiation_wavelength 0.71073
_diffrn_reflns_av_R_equivalents 0.0394
_diffrn_reflns_av_unetI/netI 0.0265
_diffrn_reflns_Laue_measured_fraction_full 0.999
_diffrn_reflns_Laue_measured_fraction_max 0.945
_diffrn_reflns_limit_h_max 21
_diffrn_reflns_limit_h_min -21
_diffrn_reflns_limit_k_max 26
_diffrn_reflns_limit_k_min -26
_diffrn_reflns_limit_l_max 27
_diffrn_reflns_limit_l_min -28
_diffrn_reflns_number 106454
_diffrn_reflns_point_group_measured_fraction_full 0.999
_diffrn_reflns_point_group_measured_fraction_max 0.945
_diffrn_reflns_theta_full 25.242
_diffrn_reflns_theta_max 36.469
_diffrn_reflns_theta_min 2.306
_diffrn_source 'fine-focus rotational anode'
_exptl_absorpt_coefficient_mu 1.200
_exptl_absorpt_correction_T_max 1.00000
_exptl_absorpt_correction_T_min 0.34494
_exptl_absorpt_correction_type multi-scan
_exptl_absorpt_process_details
;
CrysAlisPro 1.171.43.90 (Rigaku Oxford Diffraction, 2023)
Empirical absorption correction using spherical harmonics,
implemented in SCALE3 ABSPACK scaling algorithm.
;
_exptl_crystal_colour colorless
_exptl_crystal_density_diffrn 1.622
_exptl_crystal_density_method 'not measured'
_exptl_crystal_description block
_exptl_crystal_F_000 1508
_exptl_crystal_size_max 0.180
_exptl_crystal_size_mid 0.140
_exptl_crystal_size_min 0.090
_refine_diff_density_max 2.823
_refine_diff_density_min -2.256
_refine_diff_density_rms 0.112
_refine_ls_extinction_method none
_refine_ls_goodness_of_fit_ref 1.034
_refine_ls_hydrogen_treatment constr
_refine_ls_matrix_type full
_refine_ls_number_parameters 813
_refine_ls_number_reflns 28351
_refine_ls_number_restraints 47
_refine_ls_restrained_S_all 1.034
_refine_ls_R_factor_all 0.0444
_refine_ls_R_factor_gt 0.0392
_refine_ls_shift/su_max 0.002
_refine_ls_shift/su_mean 0.000
_refine_ls_structure_factor_coef Fsqd
_refine_ls_weighting_details 'w=1/[\s^2^(Fo^2^)+(0.0673P)^2^+0.7153P] where P=(Fo^2^+2Fc^2^)/3'
_refine_ls_weighting_scheme calc
_refine_ls_wR_factor_gt 0.1055
_refine_ls_wR_factor_ref 0.1107
_reflns_Friedel_coverage 0.000
_reflns_number_gt 24673
_reflns_number_total 28351
_reflns_threshold_expression 'I > 2\s(I)'
_cod_data_source_file d5sc09936f2.cif
_cod_data_source_block ny-adadbx-thf-hex-
_cod_depositor_comments
;
The following automatic conversions were performed:

data item '_atom_sites_solution_secondary' value 'diffmap' was
changed to 'difmap'.

Automatic conversion script
Id: cif_fix_values 8170 2020-07-09 18:12:32Z antanas 
;
_cod_original_cell_volume 3063.17(7)
_cod_database_code 1576968
_shelx_shelxl_version_number 2019/3
_shelx_space_group_comment
;
The symmetry employed for this shelxl refinement is uniquely defined
by the following loop, which should always be used as a source of
symmetry information in preference to the above space-group names.
They are only intended as comments.
;
_shelx_estimated_absorpt_t_min 0.813
_shelx_estimated_absorpt_t_max 0.900

loop_
_space_group_symop_operation_xyz
'x, y, z'
'-x, -y, -z'

loop_
_atom_site_label
_atom_site_type_symbol
_atom_site_fract_x
_atom_site_fract_y
_atom_site_fract_z
_atom_site_U_iso_or_equiv
_atom_site_adp_type
_atom_site_occupancy
_atom_site_site_symmetry_order
_atom_site_calc_flag
_atom_site_refinement_flags_posn
_atom_site_refinement_flags_adp
_atom_site_refinement_flags_occupancy
_atom_site_disorder_assembly
_atom_site_disorder_group
I1 I 0.84418(2) 0.16252(2) 0.19358(2) 0.02377(3) Uani 1 1 d . . . . .
O1 O 0.89101(9) 0.22280(11) 0.27438(9) 0.0362(3) Uani 1 1 d . . . . .
C1 C 0.99720(13) 0.20729(14) 0.27855(13) 0.0366(4) Uani 1 1 d . . . . .
C2 C 1.0137(2) 0.1392(3) 0.37439(17) 0.0716(10) Uani 1 1 d . . . . .
C3 C 1.03204(19) 0.3058(2) 0.2484(3) 0.0712(10) Uani 1 1 d . . . . .
F1 F 1.11584(13) 0.1222(2) 0.38660(12) 0.1133(10) Uani 1 1 d . . . . .
F2 F 0.98409(19) 0.05839(16) 0.39484(10) 0.0987(7) Uani 1 1 d . . . . .
F3 F 0.95722(13) 0.17168(18) 0.43430(12) 0.0963(8) Uani 1 1 d . . . . .
F4 F 1.13202(15) 0.29920(18) 0.2588(3) 0.1332(13) Uani 1 1 d . . . . .
F5 F 0.96857(15) 0.34735(15) 0.30076(17) 0.0920(7) Uani 1 1 d . . . . .
F6 F 1.02159(15) 0.35905(12) 0.16597(16) 0.0814(6) Uani 1 1 d . . . . .
C4 C 1.06511(11) 0.16366(11) 0.21488(10) 0.0257(2) Uani 1 1 d . . . . .
C5 C 1.17641(11) 0.14370(12) 0.20373(11) 0.0301(3) Uani 1 1 d . . . . .
H5 H 1.214215 0.158342 0.235971 0.036 Uiso 1 1 calc R U . . .
C6 C 1.23201(12) 0.10274(12) 0.14604(11) 0.0308(3) Uani 1 1 d . . . . .
H6 H 1.307555 0.089228 0.139310 0.037 Uiso 1 1 calc R U . . .
C7 C 1.17821(11) 0.08139(11) 0.09816(10) 0.0293(3) Uani 1 1 d . . . . .
H7 H 1.217032 0.053963 0.058300 0.035 Uiso 1 1 calc R U . . .
C8 C 1.06730(11) 0.10001(11) 0.10826(10) 0.0256(2) Uani 1 1 d . . . . .
H8 H 1.029547 0.085564 0.075848 0.031 Uiso 1 1 calc R U . . .
C9 C 1.01358(10) 0.14029(10) 0.16709(9) 0.0232(2) Uani 1 1 d . . . . .
N2 N 0.83903(13) -0.01394(11) 0.06634(10) 0.0346(3) Uani 1 1 d . . . . .
N3 N 0.83192(13) 0.06709(11) -0.00282(9) 0.0344(3) Uani 1 1 d . . . . .
C10 C 0.83600(10) 0.09588(10) 0.11210(9) 0.0237(2) Uani 1 1 d . . . . .
N1A N 0.84189(10) 0.00104(10) 0.13821(8) 0.0256(2) Uani 0.558(18) 1 d . . P A 1
C11A C 0.83017(11) 0.13676(10) 0.02195(8) 0.0254(2) Uani 0.558(18) 1 d . . P A 1
C11B C 0.84189(10) 0.00104(10) 0.13821(8) 0.0256(2) Uani 0.442(18) 1 d . . P A 2
N1B N 0.83017(11) 0.13676(10) 0.02195(8) 0.0254(2) Uani 0.442(18) 1 d . . P A 2
C12 C 0.81776(10) 0.23757(10) -0.04262(9) 0.0247(2) Uani 1 1 d . . . . .
C13 C 0.81283(13) 0.24472(12) -0.13521(10) 0.0313(3) Uani 1 1 d . . . . .
H13A H 0.879432 0.211525 -0.156872 0.038 Uiso 1 1 calc R U . . .
H13B H 0.752428 0.214536 -0.130653 0.038 Uiso 1 1 calc R U . . .
C14 C 0.79851(13) 0.34806(13) -0.20167(10) 0.0346(3) Uani 1 1 d . . . . .
H14 H 0.794956 0.351971 -0.261509 0.041 Uiso 1 1 calc R U . . .
C15 C 0.89215(13) 0.39491(14) -0.21031(11) 0.0371(3) Uani 1 1 d . . . . .
H15A H 0.882702 0.461428 -0.253370 0.045 Uiso 1 1 calc R U . . .
H15B H 0.959426 0.363299 -0.232969 0.045 Uiso 1 1 calc R U . . .
C16 C 0.89774(13) 0.38858(12) -0.11877(11) 0.0338(3) Uani 1 1 d . . . . .
H16 H 0.959067 0.419115 -0.124095 0.041 Uiso 1 1 calc R U . . .
C17 C 0.91320(11) 0.28482(11) -0.05262(10) 0.0281(2) Uani 1 1 d . . . . .
H17A H 0.919026 0.280224 0.006362 0.034 Uiso 1 1 calc R U . . .
H17B H 0.980013 0.252218 -0.074712 0.034 Uiso 1 1 calc R U . . .
C18 C 0.71319(11) 0.28906(12) -0.01030(10) 0.0300(3) Uani 1 1 d . . . . .
H18A H 0.652211 0.259413 -0.005544 0.036 Uiso 1 1 calc R U . . .
H18B H 0.714575 0.284339 0.049699 0.036 Uiso 1 1 calc R U . . .
C19 C 0.69923(13) 0.39243(13) -0.07620(11) 0.0356(3) Uani 1 1 d . . . . .
H19 H 0.631666 0.425816 -0.054528 0.043 Uiso 1 1 calc R U . . .
C20 C 0.69465(13) 0.39849(14) -0.16820(12) 0.0391(4) Uani 1 1 d . . . . .
H20A H 0.633516 0.369152 -0.163671 0.047 Uiso 1 1 calc R U . . .
H20B H 0.684405 0.465006 -0.211141 0.047 Uiso 1 1 calc R U . . .
C21 C 0.79413(14) 0.43764(13) -0.08389(13) 0.0380(3) Uani 1 1 d . . . . .
H21A H 0.784387 0.504814 -0.125183 0.046 Uiso 1 1 calc R U . . .
H21B H 0.797976 0.433147 -0.024487 0.046 Uiso 1 1 calc R U . . .
C22 C 0.84196(10) -0.07901(10) 0.22880(9) 0.0252(2) Uani 1 1 d . . . . .
C23 C 0.73508(11) -0.06586(12) 0.28901(10) 0.0308(3) Uani 1 1 d . . . . .
H23A H 0.727182 -0.005958 0.294483 0.037 Uiso 1 1 calc R U . . .
H23B H 0.675078 -0.063619 0.261865 0.037 Uiso 1 1 calc R U . . .
C24 C 0.73259(14) -0.14776(14) 0.38202(11) 0.0372(3) Uani 1 1 d . . . . .
H24 H 0.663483 -0.139025 0.420994 0.045 Uiso 1 1 calc R U . . .
C25 C 0.74296(14) -0.23978(14) 0.37323(12) 0.0389(4) Uani 1 1 d . . . . .
H25A H 0.683215 -0.238321 0.346221 0.047 Uiso 1 1 calc R U . . .
H25B H 0.739860 -0.292659 0.433147 0.047 Uiso 1 1 calc R U . . .
C26 C 0.84925(14) -0.25355(12) 0.31421(11) 0.0345(3) Uani 1 1 d . . . . .
H26 H 0.856217 -0.313943 0.308708 0.041 Uiso 1 1 calc R U . . .
C27 C 0.85194(12) -0.17230(11) 0.22119(11) 0.0306(3) Uani 1 1 d . . . . .
H27A H 0.792460 -0.170798 0.193882 0.037 Uiso 1 1 calc R U . . .
H27B H 0.919750 -0.181462 0.182187 0.037 Uiso 1 1 calc R U . . .
C28 C 0.93606(11) -0.08375(11) 0.27083(10) 0.0284(3) Uani 1 1 d . . . . .
H28A H 1.004220 -0.094044 0.232718 0.034 Uiso 1 1 calc R U . . .
H28B H 0.932586 -0.023732 0.274903 0.034 Uiso 1 1 calc R U . . .
C29 C 0.82503(15) -0.14890(14) 0.42331(11) 0.0383(3) Uani 1 1 d . . . . .
H29A H 0.822879 -0.199935 0.484250 0.046 Uiso 1 1 calc R U . . .
H29B H 0.818255 -0.088712 0.427968 0.046 Uiso 1 1 calc R U . . .
C30 C 0.93131(13) -0.16404(12) 0.36436(11) 0.0332(3) Uani 1 1 d . . . . .
H30 H 0.991535 -0.165813 0.391935 0.040 Uiso 1 1 calc R U . . .
C31 C 0.94129(15) -0.25659(12) 0.35718(13) 0.0374(3) Uani 1 1 d . . . . .
H31A H 0.938850 -0.308864 0.417445 0.045 Uiso 1 1 calc R U . . .
H31B H 1.010385 -0.267186 0.320241 0.045 Uiso 1 1 calc R U . . .
I1' I 0.65985(2) 0.30683(2) 0.32791(2) 0.02514(3) Uani 1 1 d . . . . .
O1' O 0.60947(9) 0.21423(11) 0.28131(10) 0.0385(3) Uani 1 1 d . . . . .
C1' C 0.50221(13) 0.21607(14) 0.29141(12) 0.0380(4) Uani 1 1 d . . . . .
C2' C 0.4738(2) 0.11857(18) 0.3609(2) 0.0773(11) Uani 1 1 d . . . . .
C3' C 0.4766(2) 0.2432(3) 0.1963(2) 0.0827(13) Uani 1 1 d . . . . .
F1' F 0.52756(13) 0.05069(13) 0.33631(17) 0.0982(8) Uani 1 1 d . . . . .
F2' F 0.4947(2) 0.10187(12) 0.43777(13) 0.1098(9) Uani 1 1 d . . . . .
F3' F 0.36873(13) 0.11253(13) 0.37121(19) 0.1193(10) Uani 1 1 d . . . . .
F4' F 0.53745(16) 0.1813(2) 0.16419(15) 0.1074(10) Uani 1 1 d . . . . .
F5' F 0.37482(16) 0.2383(3) 0.19900(17) 0.1451(15) Uani 1 1 d . . . . .
F6' F 0.49839(17) 0.3259(2) 0.14208(11) 0.0961(7) Uani 1 1 d . . . . .
C4' C 0.43716(11) 0.28942(12) 0.32542(10) 0.0279(3) Uani 1 1 d . . . . .
C5' C 0.32555(12) 0.30798(13) 0.33925(11) 0.0327(3) Uani 1 1 d . . . . .
H5' H 0.285934 0.275437 0.325029 0.039 Uiso 1 1 calc R U . . .
C6' C 0.27223(12) 0.37260(13) 0.37310(12) 0.0337(3) Uani 1 1 d . . . . .
H6' H 0.196520 0.383984 0.382150 0.040 Uiso 1 1 calc R U . . .
C7' C 0.32873(12) 0.42121(11) 0.39408(11) 0.0306(3) Uani 1 1 d . . . . .
H7' H 0.291523 0.465559 0.417526 0.037 Uiso 1 1 calc R U . . .
C8' C 0.43940(11) 0.40507(11) 0.38085(10) 0.0266(2) Uani 1 1 d . . . . .
H8' H 0.478813 0.438098 0.394671 0.032 Uiso 1 1 calc R U . . .
C9' C 0.49110(10) 0.33922(10) 0.34679(9) 0.0243(2) Uani 1 1 d . . . . .
C10' C 0.67448(11) 0.40585(10) 0.37400(10) 0.0254(2) Uani 1 1 d . . . . .
C11' C 0.68972(11) 0.49834(10) 0.32238(10) 0.0287(3) Uani 0.489(18) 1 d . . P B 1
N1' N 0.66874(11) 0.39220(10) 0.46107(9) 0.0271(3) Uani 0.489(18) 1 d . . P B 1
N1C N 0.68972(11) 0.49834(10) 0.32238(10) 0.0287(3) Uani 0.511(18) 1 d . . P B 2
C11C C 0.66874(11) 0.39220(10) 0.46107(9) 0.0271(3) Uani 0.511(18) 1 d . . P B 2
N2' N 0.67966(15) 0.47392(11) 0.46074(11) 0.0388(3) Uani 1 1 d . . . . .
N3' N 0.69192(15) 0.53743(11) 0.37805(11) 0.0396(3) Uani 1 1 d . . . . .
C12' C 0.69906(11) 0.55616(11) 0.22306(10) 0.0277(2) Uani 1 1 d . . . . .
C13' C 0.72517(17) 0.65372(12) 0.19937(12) 0.0387(3) Uani 1 1 d . . . . .
H13C H 0.669385 0.684603 0.232826 0.046 Uiso 1 1 calc R U . . .
H13D H 0.794243 0.647266 0.217098 0.046 Uiso 1 1 calc R U . . .
C14' C 0.73119(16) 0.71414(13) 0.09870(13) 0.0401(4) Uani 1 1 d . . . . .
H14' H 0.747007 0.777564 0.084706 0.048 Uiso 1 1 calc R U . . .
C15' C 0.82024(13) 0.66817(13) 0.04665(13) 0.0400(4) Uani 1 1 d . . . . .
H15C H 0.823871 0.706772 -0.018448 0.048 Uiso 1 1 calc R U . . .
H15D H 0.889826 0.663370 0.062746 0.048 Uiso 1 1 calc R U . . .
C16' C 0.79650(12) 0.57064(13) 0.07003(12) 0.0367(3) Uani 1 1 d . . . . .
H16' H 0.854549 0.539914 0.036871 0.044 Uiso 1 1 calc R U . . .
C17' C 0.79048(12) 0.51074(12) 0.17115(12) 0.0344(3) Uani 1 1 d . . . . .
H17C H 0.858976 0.505613 0.189101 0.041 Uiso 1 1 calc R U . . .
H17D H 0.777769 0.446848 0.185699 0.041 Uiso 1 1 calc R U . . .
C18' C 0.59322(11) 0.56711(13) 0.19330(10) 0.0318(3) Uani 1 1 d . . . . .
H18C H 0.535035 0.597180 0.225966 0.038 Uiso 1 1 calc R U . . .
H18D H 0.576246 0.504611 0.207629 0.038 Uiso 1 1 calc R U . . .
C19' C 0.60135(12) 0.62727(15) 0.09217(11) 0.0373(3) Uani 1 1 d . . . . .
H19' H 0.532315 0.633405 0.073341 0.045 Uiso 1 1 calc R U . . .
C20' C 0.69066(15) 0.57942(15) 0.04278(12) 0.0408(4) Uani 1 1 d . . . . .
H20C H 0.675041 0.516407 0.057345 0.049 Uiso 1 1 calc R U . . .
H20D H 0.695077 0.616586 -0.022594 0.049 Uiso 1 1 calc R U . . .
C21' C 0.62465(15) 0.72443(14) 0.07062(12) 0.0420(4) Uani 1 1 d . . . . .
H21C H 0.566904 0.754894 0.103232 0.050 Uiso 1 1 calc R U . . .
H21D H 0.628326 0.764048 0.005696 0.050 Uiso 1 1 calc R U . . .
C22' C 0.66153(11) 0.30498(11) 0.54678(10) 0.0262(2) Uani 1 1 d . . . . .
C23' C 0.76398(11) 0.23585(12) 0.54400(11) 0.0305(3) Uani 1 1 d . . . . .
H23C H 0.771780 0.219688 0.492727 0.037 Uiso 1 1 calc R U . . .
H23D H 0.826485 0.265661 0.535462 0.037 Uiso 1 1 calc R U . . .
C24' C 0.76064(13) 0.14637(12) 0.63106(12) 0.0349(3) Uani 1 1 d . . . . .
H24' H 0.827632 0.102021 0.628216 0.042 Uiso 1 1 calc R U . . .
C25' C 0.75041(14) 0.17233(14) 0.70953(12) 0.0380(3) Uani 1 1 d . . . . .
H25C H 0.749134 0.115016 0.766156 0.046 Uiso 1 1 calc R U . . .
H25D H 0.812615 0.202221 0.701570 0.046 Uiso 1 1 calc R U . . .
C26' C 0.64778(14) 0.23984(13) 0.71402(11) 0.0360(3) Uani 1 1 d . . . . .
H26' H 0.641281 0.256373 0.765477 0.043 Uiso 1 1 calc R U . . .
C27' C 0.65126(14) 0.32952(12) 0.62647(11) 0.0330(3) Uani 1 1 d . . . . .
H27C H 0.585312 0.373772 0.629414 0.040 Uiso 1 1 calc R U . . .
H27D H 0.712751 0.360277 0.618434 0.040 Uiso 1 1 calc R U . . .
C28' C 0.56352(11) 0.25847(12) 0.56196(10) 0.0303(3) Uani 1 1 d . . . . .
H28C H 0.497550 0.302241 0.566349 0.036 Uiso 1 1 calc R U . . .
H28D H 0.566382 0.243830 0.510564 0.036 Uiso 1 1 calc R U . . .
C29' C 0.56159(13) 0.16791(13) 0.64845(11) 0.0352(3) Uani 1 1 d . . . . .
H29 H 0.498844 0.137414 0.656921 0.042 Uiso 1 1 calc R U . . .
C30' C 0.55210(14) 0.19257(16) 0.72740(12) 0.0414(4) Uani 1 1 d . . . . .
H30A H 0.550001 0.134957 0.783762 0.050 Uiso 1 1 calc R U . . .
H30B H 0.485187 0.235380 0.731694 0.050 Uiso 1 1 calc R U . . .
C31' C 0.66431(15) 0.10078(13) 0.64231(13) 0.0377(3) Uani 1 1 d . . . . .
H31C H 0.670635 0.085552 0.590678 0.045 Uiso 1 1 calc R U . . .
H31D H 0.662225 0.041757 0.697306 0.045 Uiso 1 1 calc R U . . .
Cl1_1 Cl 0.54572(11) 0.05082(13) 0.08891(13) 0.0718(4) Uani 0.5 1 d D U P C -1
Cl2_1 Cl 0.4517(3) -0.0160(3) -0.0069(2) 0.0966(10) Uani 0.5 1 d D U P C -1
C1_1 C 0.5676(5) -0.0070(7) 0.0190(6) 0.073(3) Uani 0.5 1 d D U P C -1
H1A_1 H 0.614454 0.026934 -0.037235 0.087 Uiso 0.5 1 calc R U P C -1
H1B_1 H 0.605667 -0.070792 0.048452 0.087 Uiso 0.5 1 calc R U P C -1
Cl1_2 Cl 0.95986(9) 0.43594(11) 0.42220(9) 0.0588(3) Uani 0.5 1 d D U P D -1
Cl2_2 Cl 1.0479(2) 0.51056(19) 0.5165(2) 0.0828(8) Uani 0.5 1 d D U P D -1
C1_2 C 0.9352(5) 0.4883(7) 0.4971(7) 0.056(2) Uani 0.5 1 d D U P D -1
H1A_2 H 0.887389 0.548149 0.473702 0.067 Uiso 0.5 1 calc R U P D -1
H1B_2 H 0.896895 0.446949 0.554892 0.067 Uiso 0.5 1 calc R U P D -1

loop_
_atom_site_aniso_label
_atom_site_aniso_U_11
_atom_site_aniso_U_22
_atom_site_aniso_U_33
_atom_site_aniso_U_23
_atom_site_aniso_U_13
_atom_site_aniso_U_12
I1 0.01790(4) 0.03362(5) 0.02451(4) -0.01769(4) -0.00139(3) -0.00264(3)
O1 0.0225(4) 0.0560(8) 0.0463(7) -0.0390(6) -0.0080(4) 0.0046(5)
C1 0.0268(6) 0.0516(9) 0.0483(9) -0.0375(8) -0.0159(6) 0.0089(6)
C2 0.0573(13) 0.116(2) 0.0443(11) -0.0550(15) -0.0222(10) 0.0449(15)
C3 0.0403(10) 0.0740(17) 0.149(3) -0.087(2) -0.0453(15) 0.0184(11)
F1 0.0609(9) 0.219(3) 0.0617(10) -0.0875(14) -0.0400(8) 0.0705(13)
F2 0.1323(18) 0.0838(13) 0.0338(7) -0.0098(7) -0.0002(9) 0.0244(12)
F3 0.0638(9) 0.180(2) 0.0670(10) -0.0946(13) -0.0275(8) 0.0514(11)
F4 0.0549(10) 0.1134(17) 0.320(4) -0.157(2) -0.0876(17) 0.0281(10)
F5 0.0831(12) 0.0955(13) 0.161(2) -0.1097(15) -0.0678(13) 0.0404(10)
F6 0.0681(11) 0.0462(8) 0.1271(17) -0.0399(10) -0.0016(11) -0.0098(8)
C4 0.0219(5) 0.0309(6) 0.0287(6) -0.0166(5) -0.0053(4) -0.0012(4)
C5 0.0209(5) 0.0383(7) 0.0345(7) -0.0178(6) -0.0055(5) -0.0041(5)
C6 0.0194(5) 0.0374(7) 0.0322(7) -0.0136(6) 0.0003(5) -0.0045(5)
C7 0.0215(5) 0.0365(7) 0.0282(6) -0.0158(5) 0.0042(5) -0.0049(5)
C8 0.0203(5) 0.0330(6) 0.0263(6) -0.0166(5) 0.0019(4) -0.0059(4)
C9 0.0182(5) 0.0286(6) 0.0245(5) -0.0137(5) -0.0011(4) -0.0035(4)
N2 0.0467(8) 0.0347(6) 0.0287(6) -0.0171(5) -0.0040(5) -0.0109(6)
N3 0.0453(8) 0.0396(7) 0.0267(5) -0.0190(5) -0.0043(5) -0.0122(6)
C10 0.0200(5) 0.0317(6) 0.0230(5) -0.0147(5) -0.0008(4) -0.0061(4)
N1A 0.0243(5) 0.0314(6) 0.0239(5) -0.0138(4) -0.0008(4) -0.0076(4)
C11A 0.0254(5) 0.0318(6) 0.0214(5) -0.0126(4) -0.0019(4) -0.0072(4)
C11B 0.0243(5) 0.0314(6) 0.0239(5) -0.0138(4) -0.0008(4) -0.0076(4)
N1B 0.0254(5) 0.0318(6) 0.0214(5) -0.0126(4) -0.0019(4) -0.0072(4)
C12 0.0209(5) 0.0317(6) 0.0212(5) -0.0105(4) -0.0014(4) -0.0064(4)
C13 0.0310(6) 0.0415(8) 0.0220(5) -0.0125(5) -0.0020(5) -0.0102(6)
C14 0.0302(7) 0.0450(8) 0.0243(6) -0.0097(6) -0.0033(5) -0.0088(6)
C15 0.0291(7) 0.0428(8) 0.0300(7) -0.0074(6) 0.0015(5) -0.0108(6)
C16 0.0266(6) 0.0352(7) 0.0372(7) -0.0113(6) -0.0038(5) -0.0095(5)
C17 0.0212(5) 0.0338(6) 0.0296(6) -0.0129(5) -0.0029(4) -0.0063(5)
C18 0.0217(5) 0.0389(7) 0.0265(6) -0.0126(5) -0.0004(4) -0.0045(5)
C19 0.0259(6) 0.0398(8) 0.0337(7) -0.0121(6) -0.0021(5) -0.0007(6)
C20 0.0272(7) 0.0486(9) 0.0321(7) -0.0075(6) -0.0067(5) -0.0055(6)
C21 0.0368(8) 0.0341(7) 0.0414(8) -0.0152(6) -0.0062(6) -0.0029(6)
C22 0.0211(5) 0.0296(6) 0.0243(5) -0.0109(5) -0.0002(4) -0.0072(4)
C23 0.0232(6) 0.0384(7) 0.0283(6) -0.0138(5) 0.0031(5) -0.0081(5)
C24 0.0315(7) 0.0472(9) 0.0287(7) -0.0131(6) 0.0061(5) -0.0151(7)
C25 0.0361(8) 0.0421(9) 0.0349(7) -0.0083(6) -0.0015(6) -0.0195(7)
C26 0.0363(7) 0.0307(7) 0.0356(7) -0.0102(6) -0.0057(6) -0.0108(6)
C27 0.0294(6) 0.0315(6) 0.0324(7) -0.0142(5) -0.0031(5) -0.0073(5)
C28 0.0232(5) 0.0320(6) 0.0283(6) -0.0102(5) -0.0025(5) -0.0079(5)
C29 0.0444(9) 0.0440(9) 0.0249(6) -0.0108(6) -0.0015(6) -0.0149(7)
C30 0.0330(7) 0.0348(7) 0.0302(7) -0.0078(6) -0.0088(5) -0.0099(6)
C31 0.0366(8) 0.0310(7) 0.0412(8) -0.0088(6) -0.0112(6) -0.0066(6)
I1' 0.01787(4) 0.03180(5) 0.03145(5) -0.01945(4) 0.00191(3) -0.00702(3)
O1' 0.0260(5) 0.0530(7) 0.0536(7) -0.0403(7) 0.0084(5) -0.0147(5)
C1' 0.0302(7) 0.0552(10) 0.0438(8) -0.0357(8) 0.0152(6) -0.0247(7)
C2' 0.0617(14) 0.0517(12) 0.118(2) -0.0595(16) 0.0565(16) -0.0325(11)
C3' 0.0438(11) 0.182(4) 0.0760(18) -0.099(2) 0.0239(12) -0.0549(18)
F1' 0.0642(9) 0.0712(10) 0.174(2) -0.0923(13) 0.0584(11) -0.0339(8)
F2' 0.165(2) 0.0407(8) 0.0675(11) -0.0093(7) 0.0385(12) -0.0005(11)
F3' 0.0578(9) 0.0717(11) 0.225(3) -0.0920(15) 0.0774(13) -0.0469(9)
F4' 0.0885(12) 0.200(3) 0.1050(15) -0.1300(18) 0.0524(11) -0.0841(15)
F5' 0.0555(10) 0.356(5) 0.1148(18) -0.170(3) 0.0228(11) -0.0816(19)
F6' 0.0793(12) 0.156(2) 0.0384(8) -0.0353(11) 0.0006(8) -0.0125(14)
C4' 0.0228(5) 0.0388(7) 0.0265(6) -0.0163(5) 0.0024(4) -0.0134(5)
C5' 0.0220(6) 0.0430(8) 0.0340(7) -0.0142(6) -0.0016(5) -0.0131(5)
C6' 0.0200(6) 0.0363(7) 0.0353(7) -0.0072(6) -0.0019(5) -0.0056(5)
C7' 0.0218(5) 0.0307(6) 0.0319(6) -0.0095(5) -0.0002(5) -0.0023(5)
C8' 0.0214(5) 0.0306(6) 0.0289(6) -0.0144(5) -0.0016(4) -0.0039(4)
C9' 0.0179(5) 0.0324(6) 0.0248(5) -0.0142(5) 0.0002(4) -0.0068(4)
C10' 0.0211(5) 0.0306(6) 0.0302(6) -0.0162(5) -0.0037(4) -0.0069(4)
C11' 0.0288(6) 0.0298(6) 0.0317(6) -0.0145(5) -0.0069(5) -0.0058(5)
N1' 0.0278(6) 0.0293(6) 0.0290(6) -0.0144(5) -0.0067(4) -0.0056(4)
N1C 0.0288(6) 0.0298(6) 0.0317(6) -0.0145(5) -0.0069(5) -0.0058(5)
C11C 0.0278(6) 0.0293(6) 0.0290(6) -0.0144(5) -0.0067(4) -0.0056(4)
N2' 0.0560(9) 0.0325(7) 0.0373(7) -0.0179(6) -0.0138(7) -0.0097(6)
N3' 0.0577(9) 0.0317(6) 0.0373(7) -0.0152(6) -0.0153(7) -0.0112(6)
C12' 0.0237(5) 0.0302(6) 0.0303(6) -0.0124(5) -0.0049(5) -0.0056(5)
C13' 0.0519(10) 0.0305(7) 0.0361(8) -0.0112(6) -0.0117(7) -0.0106(7)
C14' 0.0479(10) 0.0321(7) 0.0378(8) -0.0092(6) -0.0101(7) -0.0092(7)
C15' 0.0280(7) 0.0412(9) 0.0410(8) -0.0064(7) -0.0031(6) -0.0119(6)
C16' 0.0254(6) 0.0398(8) 0.0373(8) -0.0145(6) 0.0077(6) -0.0072(6)
C17' 0.0209(6) 0.0344(7) 0.0411(8) -0.0127(6) 0.0021(5) -0.0054(5)
C18' 0.0186(5) 0.0483(9) 0.0278(6) -0.0163(6) -0.0002(4) -0.0058(5)
C19' 0.0226(6) 0.0586(10) 0.0292(7) -0.0168(7) -0.0028(5) -0.0074(6)
C20' 0.0391(8) 0.0555(11) 0.0314(7) -0.0220(7) 0.0059(6) -0.0173(8)
C21' 0.0360(8) 0.0472(10) 0.0315(7) -0.0114(7) -0.0059(6) 0.0050(7)
C22' 0.0227(5) 0.0316(6) 0.0275(6) -0.0148(5) -0.0040(4) -0.0043(5)
C23' 0.0216(5) 0.0359(7) 0.0356(7) -0.0174(6) -0.0019(5) -0.0046(5)
C24' 0.0295(7) 0.0351(7) 0.0405(8) -0.0173(6) -0.0070(6) -0.0004(6)
C25' 0.0357(8) 0.0422(8) 0.0378(8) -0.0151(7) -0.0138(6) -0.0034(7)
C26' 0.0375(8) 0.0437(8) 0.0291(7) -0.0170(6) -0.0061(6) -0.0050(7)
C27' 0.0361(7) 0.0371(7) 0.0307(7) -0.0186(6) -0.0074(6) -0.0022(6)
C28' 0.0230(6) 0.0390(7) 0.0295(6) -0.0140(6) -0.0024(5) -0.0076(5)
C29' 0.0294(7) 0.0431(8) 0.0318(7) -0.0122(6) -0.0012(5) -0.0139(6)
C30' 0.0340(8) 0.0557(11) 0.0307(7) -0.0165(7) 0.0012(6) -0.0095(7)
C31' 0.0405(8) 0.0344(7) 0.0393(8) -0.0139(6) -0.0076(7) -0.0088(6)
Cl1_1 0.0394(5) 0.0812(9) 0.0987(11) -0.0468(9) -0.0026(6) -0.0050(6)
Cl2_1 0.1001(19) 0.109(2) 0.1003(17) -0.0686(16) -0.0288(13) 0.0151(15)
C1_1 0.045(3) 0.064(4) 0.081(5) -0.031(3) 0.031(3) 0.001(3)
Cl1_2 0.0352(5) 0.0820(8) 0.0532(6) -0.0283(6) 0.0014(4) -0.0061(5)
Cl2_2 0.0960(18) 0.0402(9) 0.1129(18) -0.0206(10) -0.0500(15) 0.0011(11)
C1_2 0.0260(17) 0.046(3) 0.102(5) -0.048(4) 0.019(3) -0.0092(17)

loop_
_atom_type_symbol
_atom_type_description
_atom_type_scat_dispersion_real
_atom_type_scat_dispersion_imag
_atom_type_scat_source
C C 0.0033 0.0016 'International Tables Vol C Tables 4.2.6.8 and 6.1.1.4'
H H 0.0000 0.0000 'International Tables Vol C Tables 4.2.6.8 and 6.1.1.4'
N N 0.0061 0.0033 'International Tables Vol C Tables 4.2.6.8 and 6.1.1.4'
O O 0.0106 0.0060 'International Tables Vol C Tables 4.2.6.8 and 6.1.1.4'
F F 0.0171 0.0103 'International Tables Vol C Tables 4.2.6.8 and 6.1.1.4'
I I -0.4742 1.8119 'International Tables Vol C Tables 4.2.6.8 and 6.1.1.4'
Cl Cl 0.1484 0.1585 'International Tables Vol C Tables 4.2.6.8 and 6.1.1.4'

loop_
_citation_id
_citation_doi
_citation_year
1 10.26434/chemrxiv-2025-jjfdf 2025

loop_
_geom_angle_atom_site_label_1
_geom_angle_atom_site_label_2
_geom_angle_atom_site_label_3
_geom_angle
_geom_angle_site_symmetry_1
_geom_angle_site_symmetry_3
_geom_angle_publ_flag
C9 I1 C10 91.08(5) . . ?
C9 I1 O1 76.58(5) . . ?
C10 I1 O1 167.59(5) . . ?
C1 O1 I1 115.83(9) . . ?
O1 C1 C2 108.69(18) . . ?
O1 C1 C4 112.29(12) . . ?
C2 C1 C4 108.07(15) . . ?
O1 C1 C3 106.81(15) . . ?
C2 C1 C3 113.0(2) . . ?
C4 C1 C3 108.03(18) . . ?
F2 C2 F3 107.9(3) . . ?
F2 C2 F1 107.6(3) . . ?
F3 C2 F1 105.8(2) . . ?
F2 C2 C1 109.8(2) . . ?
F3 C2 C1 112.1(2) . . ?
F1 C2 C1 113.4(3) . . ?
F6 C3 F4 109.6(3) . . ?
F6 C3 F5 108.6(2) . . ?
F4 C3 F5 106.5(2) . . ?
F6 C3 C1 110.78(18) . . ?
F4 C3 C1 112.6(2) . . ?
F5 C3 C1 108.6(3) . . ?
C9 C4 C5 117.57(12) . . ?
C9 C4 C1 118.43(12) . . ?
C5 C4 C1 123.98(13) . . ?
C6 C5 C4 120.57(14) . . ?
C7 C6 C5 120.48(14) . . ?
C6 C7 C8 120.23(13) . . ?
C9 C8 C7 118.08(14) . . ?
C4 C9 C8 123.06(12) . . ?
C4 C9 I1 116.15(9) . . ?
C8 C9 I1 120.71(10) . . ?
N3 N2 C11B 108.54(13) . . ?
N3 N2 N1A 108.54(13) . . ?
N2 N3 N1B 109.65(12) . . ?
N2 N3 C11A 109.65(12) . . ?
C11B C10 N1B 105.62(12) . . ?
N1A C10 C11A 105.62(12) . . ?
C11B C10 I1 126.32(10) . . ?
N1A C10 I1 126.32(10) . . ?
N1B C10 I1 127.97(11) . . ?
C11A C10 I1 127.97(11) . . ?
N2 N1A C10 108.58(13) . . ?
N2 N1A C22 120.34(13) . . ?
C10 N1A C22 130.89(12) . . ?
N3 C11A C10 107.61(13) . . ?
N3 C11A C12 121.52(12) . . ?
C10 C11A C12 130.80(12) . . ?
N2 C11B C10 108.58(13) . . ?
N2 C11B C22 120.34(13) . . ?
C10 C11B C22 130.89(12) . . ?
N3 N1B C10 107.61(13) . . ?
N3 N1B C12 121.52(12) . . ?
C10 N1B C12 130.80(12) . . ?
N1B C12 C13 109.55(12) . . ?
C11A C12 C13 109.55(12) . . ?
N1B C12 C18 109.45(11) . . ?
C11A C12 C18 109.45(11) . . ?
C13 C12 C18 108.60(12) . . ?
N1B C12 C17 111.10(12) . . ?
C11A C12 C17 111.10(12) . . ?
C13 C12 C17 107.97(11) . . ?
C18 C12 C17 110.12(12) . . ?
C14 C13 C12 109.94(14) . . ?
C15 C14 C20 109.45(16) . . ?
C15 C14 C13 110.11(14) . . ?
C20 C14 C13 109.28(13) . . ?
C14 C15 C16 109.28(12) . . ?
C21 C16 C15 109.87(15) . . ?
C21 C16 C17 108.97(13) . . ?
C15 C16 C17 109.31(14) . . ?
C16 C17 C12 109.91(12) . . ?
C19 C18 C12 109.97(12) . . ?
C21 C19 C18 109.43(14) . . ?
C21 C19 C20 109.31(14) . . ?
C18 C19 C20 108.97(15) . . ?
C14 C20 C19 109.66(14) . . ?
C16 C21 C19 110.28(14) . . ?
C11B C22 C27 110.09(11) . . ?
N1A C22 C27 110.09(11) . . ?
C11B C22 C28 111.14(11) . . ?
N1A C22 C28 111.14(11) . . ?
C27 C22 C28 108.16(12) . . ?
C11B C22 C23 108.45(12) . . ?
N1A C22 C23 108.45(12) . . ?
C27 C22 C23 108.67(11) . . ?
C28 C22 C23 110.31(12) . . ?
C24 C23 C22 109.47(13) . . ?
C25 C24 C29 110.32(16) . . ?
C25 C24 C23 109.50(14) . . ?
C29 C24 C23 108.86(13) . . ?
C24 C25 C26 109.37(13) . . ?
C25 C26 C27 109.21(14) . . ?
C25 C26 C31 109.33(15) . . ?
C27 C26 C31 110.14(13) . . ?
C26 C27 C22 109.83(13) . . ?
C30 C28 C22 109.64(12) . . ?
C24 C29 C30 109.43(13) . . ?
C31 C30 C28 109.44(14) . . ?
C31 C30 C29 109.62(14) . . ?
C28 C30 C29 109.86(14) . . ?
C30 C31 C26 109.28(14) . . ?
C9' I1' C10' 91.70(5) . . ?
C9' I1' O1' 76.83(5) . . ?
C10' I1' O1' 168.46(5) . . ?
C1' O1' I1' 116.04(9) . . ?
O1' C1' C4' 112.40(12) . . ?
O1' C1' C2' 108.0(2) . . ?
C4' C1' C2' 108.13(13) . . ?
O1' C1' C3' 106.88(13) . . ?
C4' C1' C3' 108.2(2) . . ?
C2' C1' C3' 113.3(2) . . ?
F2' C2' F1' 108.9(3) . . ?
F2' C2' F3' 108.3(2) . . ?
F1' C2' F3' 105.8(2) . . ?
F2' C2' C1' 109.9(2) . . ?
F1' C2' C1' 111.81(19) . . ?
F3' C2' C1' 111.9(3) . . ?
F6' C3' F5' 109.5(4) . . ?
F6' C3' F4' 108.7(2) . . ?
F5' C3' F4' 106.8(2) . . ?
F6' C3' C1' 110.8(2) . . ?
F5' C3' C1' 112.5(2) . . ?
F4' C3' C1' 108.4(3) . . ?
C9' C4' C5' 117.06(14) . . ?
C9' C4' C1' 118.53(13) . . ?
C5' C4' C1' 124.38(14) . . ?
C6' C5' C4' 121.19(15) . . ?
C5' C6' C7' 120.31(14) . . ?
C8' C7' C6' 120.16(15) . . ?
C7' C8' C9' 118.27(14) . . ?
C4' C9' C8' 123.01(13) . . ?
C4' C9' I1' 115.98(10) . . ?
C8' C9' I1' 120.99(10) . . ?
C11C C10' N1C 105.56(12) . . ?
N1' C10' C11' 105.56(12) . . ?
C11C C10' I1' 127.52(11) . . ?
N1' C10' I1' 127.52(11) . . ?
N1C C10' I1' 126.91(11) . . ?
C11' C10' I1' 126.91(11) . . ?
N3' C11' C10' 108.04(13) . . ?
N3' C11' C12' 120.59(13) . . ?
C10' C11' C12' 131.33(13) . . ?
N2' N1' C10' 108.26(13) . . ?
N2' N1' C22' 120.57(13) . . ?
C10' N1' C22' 130.97(13) . . ?
N3' N1C C10' 108.04(13) . . ?
N3' N1C C12' 120.59(13) . . ?
C10' N1C C12' 131.33(13) . . ?
N2' C11C C10' 108.26(13) . . ?
N2' C11C C22' 120.57(13) . . ?
C10' C11C C22' 130.97(13) . . ?
N3' N2' N1' 109.15(14) . . ?
N3' N2' C11C 109.15(14) . . ?
N2' N3' C11' 108.99(14) . . ?
N2' N3' N1C 108.99(14) . . ?
N1C C12' C18' 109.54(12) . . ?
C11' C12' C18' 109.54(12) . . ?
N1C C12' C13' 110.05(13) . . ?
C11' C12' C13' 110.05(13) . . ?
C18' C12' C13' 109.14(14) . . ?
N1C C12' C17' 111.19(13) . . ?
C11' C12' C17' 111.19(13) . . ?
C18' C12' C17' 109.90(13) . . ?
C13' C12' C17' 106.98(13) . . ?
C14' C13' C12' 110.36(14) . . ?
C21' C14' C13' 109.96(16) . . ?
C21' C14' C15' 109.38(16) . . ?
C13' C14' C15' 109.75(16) . . ?
C16' C15' C14' 108.79(13) . . ?
C20' C16' C15' 109.27(16) . . ?
C20' C16' C17' 109.62(13) . . ?
C15' C16' C17' 109.97(15) . . ?
C16' C17' C12' 109.80(13) . . ?
C12' C18' C19' 109.97(12) . . ?
C21' C19' C20' 110.24(14) . . ?
C21' C19' C18' 109.53(15) . . ?
C20' C19' C18' 108.99(16) . . ?
C16' C20' C19' 109.91(14) . . ?
C19' C21' C14' 108.81(15) . . ?
C11C C22' C23' 108.93(12) . . ?
N1' C22' C23' 108.93(12) . . ?
C11C C22' C27' 109.78(12) . . ?
N1' C22' C27' 109.78(12) . . ?
C23' C22' C27' 108.69(13) . . ?
C11C C22' C28' 111.85(12) . . ?
N1' C22' C28' 111.85(12) . . ?
C23' C22' C28' 109.91(12) . . ?
C27' C22' C28' 107.62(12) . . ?
C24' C23' C22' 110.60(12) . . ?
C31' C24' C25' 110.18(14) . . ?
C31' C24' C23' 108.65(14) . . ?
C25' C24' C23' 108.90(14) . . ?
C26' C25' C24' 109.65(14) . . ?
C25' C26' C30' 109.32(16) . . ?
C25' C26' C27' 109.44(14) . . ?
C30' C26' C27' 109.95(15) . . ?
C22' C27' C26' 109.88(14) . . ?
C29' C28' C22' 110.03(13) . . ?
C30' C29' C31' 109.93(15) . . ?
C30' C29' C28' 108.82(15) . . ?
C31' C29' C28' 109.70(13) . . ?
C29' C30' C26' 109.39(13) . . ?
C29' C31' C24' 109.73(14) . . ?
Cl2_1 C1_1 Cl1_1 113.6(3) . . ?
Cl2_2 C1_2 Cl1_2 114.9(3) . . ?

loop_
_geom_bond_atom_site_label_1
_geom_bond_atom_site_label_2
_geom_bond_distance
_geom_bond_site_symmetry_2
_geom_bond_publ_flag
I1 C9 2.1251(13) . ?
I1 C10 2.1277(13) . ?
I1 O1 2.2536(11) . ?
O1 C1 1.3663(19) . ?
C1 C2 1.536(3) . ?
C1 C4 1.537(2) . ?
C1 C3 1.575(4) . ?
C2 F2 1.315(4) . ?
C2 F3 1.332(2) . ?
C2 F1 1.348(3) . ?
C3 F6 1.294(4) . ?
C3 F4 1.336(3) . ?
C3 F5 1.354(3) . ?
C4 C9 1.384(2) . ?
C4 C5 1.399(2) . ?
C5 C6 1.387(2) . ?
C6 C7 1.385(2) . ?
C7 C8 1.394(2) . ?
C8 C9 1.3888(18) . ?
N2 N3 1.310(2) . ?
N2 C11B 1.3544(18) . ?
N2 N1A 1.3544(18) . ?
N3 N1B 1.3573(19) . ?
N3 C11A 1.3573(19) . ?
C10 C11B 1.376(2) . ?
C10 N1A 1.376(2) . ?
C10 N1B 1.3816(18) . ?
C10 C11A 1.3816(18) . ?
N1A C22 1.4996(19) . ?
C11A C12 1.496(2) . ?
C11B C22 1.4996(19) . ?
N1B C12 1.496(2) . ?
C12 C13 1.538(2) . ?
C12 C18 1.538(2) . ?
C12 C17 1.5440(19) . ?
C13 C14 1.536(2) . ?
C14 C15 1.526(2) . ?
C14 C20 1.531(2) . ?
C15 C16 1.528(3) . ?
C16 C21 1.528(2) . ?
C16 C17 1.540(2) . ?
C18 C19 1.533(2) . ?
C19 C21 1.530(3) . ?
C19 C20 1.534(3) . ?
C22 C27 1.539(2) . ?
C22 C28 1.540(2) . ?
C22 C23 1.5446(18) . ?
C23 C24 1.536(2) . ?
C24 C25 1.528(3) . ?
C24 C29 1.533(3) . ?
C25 C26 1.531(2) . ?
C26 C27 1.532(2) . ?
C26 C31 1.536(2) . ?
C28 C30 1.531(2) . ?
C29 C30 1.536(2) . ?
C30 C31 1.523(3) . ?
I1' C9' 2.1229(13) . ?
I1' C10' 2.1272(14) . ?
I1' O1' 2.2480(11) . ?
O1' C1' 1.365(2) . ?
C1' C4' 1.534(2) . ?
C1' C2' 1.546(3) . ?
C1' C3' 1.572(4) . ?
C2' F2' 1.293(5) . ?
C2' F1' 1.331(2) . ?
C2' F3' 1.361(3) . ?
C3' F6' 1.285(5) . ?
C3' F5' 1.339(3) . ?
C3' F4' 1.353(4) . ?
C4' C9' 1.386(2) . ?
C4' C5' 1.401(2) . ?
C5' C6' 1.378(3) . ?
C6' C7' 1.391(3) . ?
C7' C8' 1.388(2) . ?
C8' C9' 1.392(2) . ?
C10' C11C 1.376(2) . ?
C10' N1' 1.376(2) . ?
C10' N1C 1.382(2) . ?
C10' C11' 1.382(2) . ?
C11' N3' 1.357(2) . ?
C11' C12' 1.505(2) . ?
N1' N2' 1.355(2) . ?
N1' C22' 1.503(2) . ?
N1C N3' 1.357(2) . ?
N1C C12' 1.505(2) . ?
C11C N2' 1.355(2) . ?
C11C C22' 1.503(2) . ?
N2' N3' 1.311(2) . ?
C12' C18' 1.535(2) . ?
C12' C13' 1.538(2) . ?
C12' C17' 1.545(2) . ?
C13' C14' 1.532(3) . ?
C14' C21' 1.532(3) . ?
C14' C15' 1.535(3) . ?
C15' C16' 1.527(3) . ?
C16' C20' 1.522(3) . ?
C16' C17' 1.537(2) . ?
C18' C19' 1.536(2) . ?
C19' C21' 1.527(3) . ?
C19' C20' 1.528(2) . ?
C22' C23' 1.537(2) . ?
C22' C27' 1.537(2) . ?
C22' C28' 1.542(2) . ?
C23' C24' 1.533(2) . ?
C24' C31' 1.532(2) . ?
C24' C25' 1.532(3) . ?
C25' C26' 1.529(3) . ?
C26' C30' 1.530(3) . ?
C26' C27' 1.539(2) . ?
C28' C29' 1.537(2) . ?
C29' C30' 1.528(3) . ?
C29' C31' 1.530(3) . ?
Cl1_1 C1_1 1.747(7) . ?
Cl2_1 C1_1 1.732(6) . ?
Cl1_2 C1_2 1.748(6) . ?
Cl2_2 C1_2 1.733(5) . ?
